data_4129140
loop_
_publ_author_name
'Wilde, Justin H.'
'Smith, Jacob A.'
'Dickie, Diane A.'
'Harman, W. Dean'

_publ_section_title
;
 Molybdenum-Promoted Synthesis of Isoquinuclidines with Bridgehead
 CF<sub>3</sub> Groups.
;
_journal_issue 47
_journal_name_full 'Journal of the American Chemical Society'
_journal_page_first 18890
_journal_page_last 18899
_journal_paper_doi 10.1021/jacs.9b10781
_journal_volume 141
_journal_year 2019
_chemical_absolute_configuration unk
_chemical_formula_sum 'C19 H19 F3 N2 O2'
_chemical_formula_weight 364.36
_space_group_crystal_system monoclinic
_space_group_IT_number 9
_space_group_name_Hall 'C -2yc'
_space_group_name_H-M_alt 'C 1 c 1'
_atom_sites_solution_hydrogens geom
_atom_sites_solution_primary dual
_cell_angle_alpha 90
_cell_angle_beta 90.103(3)
_cell_angle_gamma 90
_cell_formula_units_Z 4
_cell_length_a 10.8231(12)
_cell_length_b 20.891(2)
_cell_length_c 7.2837(8)
_cell_measurement_reflns_used 8747
_cell_measurement_temperature 100.(2)
_cell_measurement_theta_max 29.3851
_cell_measurement_theta_min 3.4099
_cell_volume 1646.9(3)
_computing_cell_refinement 'SAINT V8.38A (Bruker AXS Inc., 2017)'
_computing_data_collection 'Bruker Instrument Service v2017.5.0.0'
_computing_data_reduction 'SAINT V8.38A (Bruker AXS Inc., 2017)'
_computing_structure_refinement 'SHELXL-2018/3 (Sheldrick, 2018)'
_computing_structure_solution 'SHELXT 2014/5 (Sheldrick, 2014)'
_diffrn_ambient_temperature 100.(2)
_diffrn_detector_area_resol_mean 8.3333
_diffrn_measured_fraction_theta_full 0.984
_diffrn_measured_fraction_theta_max 0.984
_diffrn_measurement_device_type 'Bruker Kappa APEXII Duo'
_diffrn_measurement_method '\f and \w scans'
_diffrn_radiation_monochromator graphite
_diffrn_radiation_type 'Mo K\a'
_diffrn_radiation_wavelength 0.71073
_diffrn_reflns_av_R_equivalents 0.0266
_diffrn_reflns_av_unetI/netI 0.0249
_diffrn_reflns_limit_h_max 15
_diffrn_reflns_limit_h_min -15
_diffrn_reflns_limit_k_max 28
_diffrn_reflns_limit_k_min -28
_diffrn_reflns_limit_l_max 10
_diffrn_reflns_limit_l_min -10
_diffrn_reflns_number 19226
_diffrn_reflns_theta_full 29.61
_diffrn_reflns_theta_max 29.61
_diffrn_reflns_theta_min 1.95
_diffrn_source 'fine-focus sealed tube'
_exptl_absorpt_coefficient_mu 0.119
_exptl_absorpt_correction_T_max 0.98
_exptl_absorpt_correction_T_min 0.94
_exptl_absorpt_correction_type multi-scan
_exptl_absorpt_process_details
;
SADABS-2016/2 - Bruker AXS area detector scaling and absorption correction
;
_exptl_crystal_colour colourless
_exptl_crystal_density_diffrn 1.470
_exptl_crystal_density_method 'not measured'
_exptl_crystal_description plate
_exptl_crystal_F_000 760
_exptl_crystal_size_max 0.381
_exptl_crystal_size_mid 0.227
_exptl_crystal_size_min 0.154
_refine_diff_density_max 0.288
_refine_diff_density_min -0.199
_refine_ls_abs_structure_details
;

Flack x determined using 1932 quotients [(I+)-(I-)]/[(I+)+(I-)]
(Parsons, Flack and Wagner, Acta Cryst. B69 (2013) 249-259).
;
_refine_ls_abs_structure_Flack -0.08(18)
_refine_ls_extinction_method none
_refine_ls_goodness_of_fit_ref 1.038
_refine_ls_hydrogen_treatment constr
_refine_ls_matrix_type full
_refine_ls_number_parameters 237
_refine_ls_number_reflns 4443
_refine_ls_number_restraints 2
_refine_ls_restrained_S_all 1.038
_refine_ls_R_factor_all 0.0321
_refine_ls_R_factor_gt 0.0290
_refine_ls_shift/su_max 0.000
_refine_ls_shift/su_mean 0.000
_refine_ls_structure_factor_coef Fsqd
_refine_ls_weighting_details 'w=1/[\s^2^(Fo^2^)+(0.0381P)^2^+0.4913P] where P=(Fo^2^+2Fc^2^)/3'
_refine_ls_weighting_scheme calc
_refine_ls_wR_factor_gt 0.0687
_refine_ls_wR_factor_ref 0.0701
_reflns_number_gt 4208
_reflns_number_total 4443
_reflns_threshold_expression 'I > 2\s(I)'
_cod_data_source_file ja9b10781_si_002.cif
_cod_data_source_block 17
_cod_depositor_comments
;
The following automatic conversions were performed:

data item '_exptl_absorpt_correction_type' value 'Multi-Scan' was
changed to 'multi-scan' in accordance with the
/home/data/users/saulius/crontab/automatic-downloads/rss-feeds/ACS/lib/dictionaries/cif_core.dic
dictionary named 'cif_core.dic' version 2.4.2 last updated on
2011-04-26.

Automatic conversion script
Id: cif_fix_values 6909 2019-04-08 15:41:33Z antanas 

 Adding full bibliography for 4129132--4129146.cif.
;
_cod_original_sg_symbol_H-M 'C c'
_cod_database_code 4129140

loop_
_space_group_symop_operation_xyz
'x, y, z'
'x, -y, z+1/2'
'x+1/2, y+1/2, z'
'x+1/2, -y+1/2, z+1/2'

loop_
_atom_site_type_symbol
_atom_site_label
_atom_site_fract_x
_atom_site_fract_y
_atom_site_fract_z
_atom_site_U_iso_or_equiv
_atom_site_adp_type
_atom_site_calc_flag
_atom_site_refinement_flags_adp
_atom_site_refinement_flags_posn
_atom_site_occupancy
F F1 0.83975(10) 0.47341(5) 0.47446(16) 0.0207(2) Uani d . . 1
F F2 0.91756(10) 0.37858(5) 0.49534(16) 0.0192(2) Uani d . . 1
F F3 0.85257(11) 0.41364(6) 0.23433(16) 0.0214(2) Uani d . . 1
O O1 0.41685(12) 0.25076(6) 0.21298(18) 0.0172(3) Uani d . . 1
O O2 0.83466(13) 0.27734(7) 0.19253(19) 0.0204(3) Uani d . . 1
N N1 0.65571(13) 0.40517(7) 0.6368(2) 0.0126(3) Uani d . . 1
N N2 0.62668(14) 0.25727(7) 0.1662(2) 0.0140(3) Uani d . . 1
C C1 0.73882(17) 0.38972(9) 0.7911(3) 0.0172(3) Uani d . . 1
H H1A 0.698401 0.400757 0.907167 0.026 Uiso calc U R 1
H H1B 0.815534 0.414272 0.779115 0.026 Uiso calc U R 1
H H1C 0.757786 0.343851 0.789653 0.026 Uiso calc U R 1
C C2 0.52813(16) 0.38182(8) 0.6733(2) 0.0122(3) Uani d . . 1
H H2 0.531993 0.347563 0.769006 0.015 Uiso calc U R 1
C C3 0.47359(15) 0.35313(8) 0.4961(2) 0.0122(3) Uani d . . 1
H H3 0.384561 0.341596 0.51181 0.015 Uiso calc U R 1
C C4 0.49105(16) 0.40063(8) 0.3432(2) 0.0134(3) Uani d . . 1
H H4 0.424648 0.417011 0.271836 0.016 Uiso calc U R 1
C C5 0.60846(17) 0.41758(8) 0.3173(2) 0.0138(3) Uani d . . 1
H H5 0.633775 0.446428 0.223792 0.017 Uiso calc U R 1
C C6 0.69791(16) 0.38651(8) 0.4509(2) 0.0115(3) Uani d . . 1
C C7 0.82795(16) 0.41269(8) 0.4147(2) 0.0153(3) Uani d . . 1
C C8 0.69110(15) 0.31168(8) 0.4340(2) 0.0118(3) Uani d . . 1
H H8 0.738536 0.291763 0.537179 0.014 Uiso calc U R 1
C C9 0.55277(16) 0.29375(8) 0.4517(2) 0.0119(3) Uani d . . 1
H H9 0.542251 0.260917 0.550383 0.014 Uiso calc U R 1
C C10 0.51922(16) 0.26490(8) 0.2671(2) 0.0133(3) Uani d . . 1
C C11 0.73142(16) 0.28168(8) 0.2528(2) 0.0138(3) Uani d . . 1
C C12 0.63143(18) 0.22289(9) -0.0080(3) 0.0176(4) Uani d . . 1
H H12A 0.640805 0.176961 0.015566 0.026 Uiso calc U R 1
H H12B 0.70187 0.238218 -0.080043 0.026 Uiso calc U R 1
H H12C 0.554802 0.230398 -0.076598 0.026 Uiso calc U R 1
C C13 0.45253(16) 0.43811(8) 0.7485(3) 0.0146(3) Uani d . . 1
H H13A 0.497819 0.456793 0.853873 0.018 Uiso calc U R 1
H H13B 0.4473 0.471422 0.652162 0.018 Uiso calc U R 1
C C14 0.32316(16) 0.42203(8) 0.8102(2) 0.0135(3) Uani d . . 1
C C15 0.22140(18) 0.45526(9) 0.7398(3) 0.0188(4) Uani d . . 1
H H15 0.233674 0.486816 0.647685 0.023 Uiso calc U R 1
C C16 0.10250(19) 0.44284(11) 0.8025(3) 0.0259(4) Uani d . . 1
H H16 0.034324 0.465806 0.753279 0.031 Uiso calc U R 1
C C17 0.08352(19) 0.39692(11) 0.9369(3) 0.0265(4) Uani d . . 1
H H17 0.002449 0.388423 0.980383 0.032 Uiso calc U R 1
C C18 0.1836(2) 0.36344(10) 1.0077(3) 0.0225(4) Uani d . . 1
H H18 0.170805 0.332128 1.100335 0.027 Uiso calc U R 1
C C19 0.30240(17) 0.37535(9) 0.9442(2) 0.0165(3) Uani d . . 1
H H19 0.369992 0.351605 0.992243 0.02 Uiso calc U R 1

loop_
_atom_site_aniso_label
_atom_site_aniso_U_11
_atom_site_aniso_U_22
_atom_site_aniso_U_33
_atom_site_aniso_U_12
_atom_site_aniso_U_13
_atom_site_aniso_U_23
F1 0.0173(5) 0.0133(5) 0.0314(6) -0.0042(4) 0.0033(5) -0.0023(4)
F2 0.0103(5) 0.0201(5) 0.0273(6) 0.0015(4) -0.0009(4) 0.0001(4)
F3 0.0195(6) 0.0249(6) 0.0199(6) -0.0018(4) 0.0073(4) 0.0012(4)
O1 0.0141(6) 0.0181(6) 0.0194(7) -0.0024(5) -0.0015(5) -0.0042(5)
O2 0.0146(6) 0.0227(7) 0.0240(7) 0.0016(5) 0.0034(5) -0.0062(5)
N1 0.0097(7) 0.0146(7) 0.0136(7) -0.0002(5) 0.0003(5) -0.0022(5)
N2 0.0150(7) 0.0133(7) 0.0138(7) 0.0003(5) 0.0013(6) -0.0024(5)
C1 0.0147(8) 0.0214(8) 0.0155(8) 0.0000(6) -0.0030(7) -0.0031(7)
C2 0.0117(7) 0.0120(7) 0.0131(8) -0.0012(6) 0.0011(6) -0.0010(6)
C3 0.0098(7) 0.0112(7) 0.0157(8) 0.0004(6) 0.0002(6) -0.0015(6)
C4 0.0145(8) 0.0112(7) 0.0145(8) 0.0025(6) -0.0030(6) -0.0019(6)
C5 0.0170(8) 0.0109(7) 0.0136(8) 0.0019(6) -0.0001(6) 0.0013(6)
C6 0.0117(7) 0.0103(7) 0.0125(7) 0.0001(5) 0.0007(6) -0.0004(6)
C7 0.0127(8) 0.0134(7) 0.0199(9) 0.0005(6) 0.0017(7) -0.0004(6)
C8 0.0107(8) 0.0107(7) 0.0139(8) 0.0003(5) -0.0004(6) -0.0011(6)
C9 0.0115(7) 0.0109(7) 0.0134(8) 0.0001(6) 0.0007(6) -0.0009(6)
C10 0.0160(8) 0.0090(7) 0.0147(8) 0.0004(6) -0.0006(7) 0.0001(6)
C11 0.0154(8) 0.0106(7) 0.0153(8) 0.0008(6) -0.0006(7) -0.0014(6)
C12 0.0209(9) 0.0170(8) 0.0151(8) -0.0014(7) 0.0029(7) -0.0052(6)
C13 0.0141(8) 0.0119(7) 0.0179(8) -0.0003(6) 0.0029(7) -0.0026(6)
C14 0.0128(8) 0.0145(7) 0.0132(8) -0.0003(6) 0.0020(6) -0.0049(6)
C15 0.0188(9) 0.0204(9) 0.0173(9) 0.0027(7) -0.0001(7) -0.0020(7)
C16 0.0139(9) 0.0338(11) 0.0300(11) 0.0052(8) -0.0023(8) -0.0083(9)
C17 0.0148(9) 0.0368(11) 0.0280(11) -0.0065(8) 0.0070(8) -0.0124(9)
C18 0.0261(10) 0.0231(9) 0.0184(9) -0.0094(8) 0.0050(8) -0.0033(7)
C19 0.0182(9) 0.0169(8) 0.0143(8) -0.0009(6) -0.0001(7) -0.0028(6)

loop_
_atom_type_symbol
_atom_type_description
_atom_type_scat_dispersion_real
_atom_type_scat_dispersion_imag
_atom_type_scat_source
C C 0.0033 0.0016 'International Tables Vol C Tables 4.2.6.8 and 6.1.1.4'
H H 0.0000 0.0000 'International Tables Vol C Tables 4.2.6.8 and 6.1.1.4'
F F 0.0171 0.0103 'International Tables Vol C Tables 4.2.6.8 and 6.1.1.4'
N N 0.0061 0.0033 'International Tables Vol C Tables 4.2.6.8 and 6.1.1.4'
O O 0.0106 0.0060 'International Tables Vol C Tables 4.2.6.8 and 6.1.1.4'

loop_
_geom_angle_atom_site_label_1
_geom_angle_atom_site_label_2
_geom_angle_atom_site_label_3
_geom_angle
C1 N1 C6 116.78(14)
C1 N1 C2 110.93(14)
C6 N1 C2 111.36(13)
C10 N2 C11 113.61(14)
C10 N2 C12 123.29(15)
C11 N2 C12 122.96(15)
N1 C1 H1A 109.5
N1 C1 H1B 109.5
H1A C1 H1B 109.5
N1 C1 H1C 109.5
H1A C1 H1C 109.5
H1B C1 H1C 109.5
N1 C2 C13 107.95(13)
N1 C2 C3 109.41(14)
C13 C2 C3 113.19(14)
N1 C2 H2 108.7
C13 C2 H2 108.7
C3 C2 H2 108.7
C4 C3 C2 108.38(13)
C4 C3 C9 107.75(14)
C2 C3 C9 106.05(13)
C4 C3 H3 111.5
C2 C3 H3 111.5
C9 C3 H3 111.5
C5 C4 C3 113.66(14)
C5 C4 H4 123.2
C3 C4 H4 123.2
C4 C5 C6 113.75(16)
C4 C5 H5 123.1
C6 C5 H5 123.1
N1 C6 C5 106.04(14)
N1 C6 C7 110.33(13)
C5 C6 C7 108.80(14)
N1 C6 C8 108.58(14)
C5 C6 C8 110.25(13)
C7 C6 C8 112.63(14)
F2 C7 F3 107.01(14)
F2 C7 F1 106.95(13)
F3 C7 F1 106.48(14)
F2 C7 C6 113.55(14)
F3 C7 C6 110.94(14)
F1 C7 C6 111.53(14)
C11 C8 C9 104.52(13)
C11 C8 C6 117.60(14)
C9 C8 C6 106.24(13)
C11 C8 H8 109.4
C9 C8 H8 109.4
C6 C8 H8 109.4
C10 C9 C3 111.91(13)
C10 C9 C8 104.60(14)
C3 C9 C8 111.12(13)
C10 C9 H9 109.7
C3 C9 H9 109.7
C8 C9 H9 109.7
O1 C10 N2 124.52(16)
O1 C10 C9 127.05(17)
N2 C10 C9 108.43(14)
O2 C11 N2 124.20(16)
O2 C11 C8 127.81(16)
N2 C11 C8 107.96(14)
N2 C12 H12A 109.5
N2 C12 H12B 109.5
H12A C12 H12B 109.5
N2 C12 H12C 109.5
H12A C12 H12C 109.5
H12B C12 H12C 109.5
C14 C13 C2 115.56(14)
C14 C13 H13A 108.4
C2 C13 H13A 108.4
C14 C13 H13B 108.4
C2 C13 H13B 108.4
H13A C13 H13B 107.5
C15 C14 C19 118.34(17)
C15 C14 C13 120.73(16)
C19 C14 C13 120.88(15)
C16 C15 C14 121.02(18)
C16 C15 H15 119.5
C14 C15 H15 119.5
C17 C16 C15 119.98(19)
C17 C16 H16 120.0
C15 C16 H16 120.0
C16 C17 C18 119.63(19)
C16 C17 H17 120.2
C18 C17 H17 120.2
C17 C18 C19 120.54(19)
C17 C18 H18 119.7
C19 C18 H18 119.7
C18 C19 C14 120.47(17)
C18 C19 H19 119.8
C14 C19 H19 119.8

loop_
_geom_bond_atom_site_label_1
_geom_bond_atom_site_label_2
_geom_bond_distance
F1 C7 1.347(2)
F2 C7 1.338(2)
F3 C7 1.341(2)
O1 C10 1.212(2)
O2 C11 1.205(2)
N1 C1 1.474(2)
N1 C6 1.482(2)
N1 C2 1.489(2)
N2 C10 1.386(2)
N2 C11 1.393(2)
N2 C12 1.459(2)
C1 H1A 0.98
C1 H1B 0.98
C1 H1C 0.98
C2 C13 1.534(2)
C2 C3 1.540(2)
C2 H2 1.0
C3 C4 1.504(2)
C3 C9 1.542(2)
C3 H3 1.0
C4 C5 1.333(3)
C4 H4 0.95
C5 C6 1.517(2)
C5 H5 0.95
C6 C7 1.533(2)
C6 C8 1.570(2)
C8 C11 1.526(2)
C8 C9 1.549(2)
C8 H8 1.0
C9 C10 1.517(2)
C9 H9 1.0
C12 H12A 0.98
C12 H12B 0.98
C12 H12C 0.98
C13 C14 1.509(3)
C13 H13A 0.99
C13 H13B 0.99
C14 C15 1.398(2)
C14 C19 1.399(3)
C15 C16 1.391(3)
C15 H15 0.95
C16 C17 1.386(3)
C16 H16 0.95
C17 C18 1.388(3)
C17 H17 0.95
C18 C19 1.389(3)
C18 H18 0.95
C19 H19 0.95

loop_
_geom_torsion_atom_site_label_1
_geom_torsion_atom_site_label_2
_geom_torsion_atom_site_label_3
_geom_torsion_atom_site_label_4
_geom_torsion
C1 N1 C2 C13 97.15(16)
C6 N1 C2 C13 -130.97(14)
C1 N1 C2 C3 -139.28(14)
C6 N1 C2 C3 -7.39(17)
N1 C2 C3 C4 -50.37(17)
C13 C2 C3 C4 70.05(18)
N1 C2 C3 C9 65.09(16)
C13 C2 C3 C9 -174.48(14)
C2 C3 C4 C5 56.85(19)
C9 C3 C4 C5 -57.50(18)
C3 C4 C5 C6 -1.5(2)
C1 N1 C6 C5 -170.40(14)
C2 N1 C6 C5 60.76(16)
C1 N1 C6 C7 -52.75(19)
C2 N1 C6 C7 178.42(13)
C1 N1 C6 C8 71.14(18)
C2 N1 C6 C8 -57.70(16)
C4 C5 C6 N1 -57.98(18)
C4 C5 C6 C7 -176.65(15)
C4 C5 C6 C8 59.4(2)
N1 C6 C7 F2 78.21(17)
C5 C6 C7 F2 -165.84(14)
C8 C6 C7 F2 -43.3(2)
N1 C6 C7 F3 -161.23(13)
C5 C6 C7 F3 -45.28(18)
C8 C6 C7 F3 77.26(17)
N1 C6 C7 F1 -42.70(18)
C5 C6 C7 F1 73.24(18)
C8 C6 C7 F1 -164.21(13)
N1 C6 C8 C11 -179.60(13)
C5 C6 C8 C11 64.63(19)
C7 C6 C8 C11 -57.10(19)
N1 C6 C8 C9 63.86(16)
C5 C6 C8 C9 -51.91(18)
C7 C6 C8 C9 -173.64(14)
C4 C3 C9 C10 -57.26(17)
C2 C3 C9 C10 -173.15(14)
C4 C3 C9 C8 59.27(17)
C2 C3 C9 C8 -56.62(17)
C11 C8 C9 C10 -9.14(16)
C6 C8 C9 C10 115.87(14)
C11 C8 C9 C3 -130.07(14)
C6 C8 C9 C3 -5.06(18)
C11 N2 C10 O1 175.25(16)
C12 N2 C10 O1 -8.9(3)
C11 N2 C10 C9 -4.40(19)
C12 N2 C10 C9 171.40(15)
C3 C9 C10 O1 -50.7(2)
C8 C9 C10 O1 -171.16(17)
C3 C9 C10 N2 128.90(15)
C8 C9 C10 N2 8.49(17)
C10 N2 C11 O2 176.45(17)
C12 N2 C11 O2 0.6(3)
C10 N2 C11 C8 -1.80(19)
C12 N2 C11 C8 -177.62(15)
C9 C8 C11 O2 -171.19(17)
C6 C8 C11 O2 71.3(2)
C9 C8 C11 N2 6.98(17)
C6 C8 C11 N2 -110.49(16)
N1 C2 C13 C14 -174.61(14)
C3 C2 C13 C14 64.1(2)
C2 C13 C14 C15 -125.40(18)
C2 C13 C14 C19 57.1(2)
C19 C14 C15 C16 0.7(3)
C13 C14 C15 C16 -176.85(17)
C14 C15 C16 C17 0.0(3)
C15 C16 C17 C18 -0.2(3)
C16 C17 C18 C19 -0.3(3)
C17 C18 C19 C14 1.1(3)
C15 C14 C19 C18 -1.2(3)
C13 C14 C19 C18 176.30(17)
